data_2235053
loop_
_publ_author_name
'Gao, Wei'
'Wang, Xin-Ling'
'Yang, Jing'
'Wu, Xue-Fen'

_publ_section_title
;
 3-Methoxy-4-methyl-1<i>H</i>-1,2,4-triazol-5(4<i>H</i>)-one monohydrate
;
_journal_coeditor_code HB6806
_journal_issue 6
_journal_name_full 'Acta Crystallographica Section E'
_journal_page_first o1925
_journal_paper_doi 10.1107/S1600536812023380
_journal_volume 68
_journal_year 2012
_chemical_formula_iupac 'C4 H7 N3 O2, H2 O'
_chemical_formula_moiety 'C4 H7 N3 O2, H2 O'
_chemical_formula_sum 'C4 H9 N3 O3'
_chemical_formula_weight 147.14
_chemical_name_systematic
;
3-Methoxy-4-methyl-1<i>H</i>-1,2,4-triazol-5(4<i>H</i>)-one monohydrate
;
_space_group_IT_number 62
_symmetry_cell_setting orthorhombic
_symmetry_space_group_name_Hall '-P 2ac 2n'
_symmetry_space_group_name_H-M 'P n m a'
_atom_sites_solution_hydrogens geom
_atom_sites_solution_primary direct
_atom_sites_solution_secondary difmap
_cell_angle_alpha 90.00
_cell_angle_beta 90.00
_cell_angle_gamma 90.00
_cell_formula_units_Z 4
_cell_length_a 6.810(4)
_cell_length_b 6.506(4)
_cell_length_c 15.277(9)
_cell_measurement_reflns_used 2353
_cell_measurement_temperature 113(2)
_cell_measurement_theta_max 27.8
_cell_measurement_theta_min 3.0
_cell_volume 676.9(7)
_computing_cell_refinement 'CrystalClear (Rigaku/MSC, 2005)'
_computing_data_collection 'CrystalClear (Rigaku/MSC, 2005)'
_computing_data_reduction 'CrystalClear (Rigaku/MSC, 2005)'
_computing_molecular_graphics 'SHELXTL (Sheldrick, 2008)'
_computing_publication_material 'CrystalStructure (Rigaku/MSC, 2005)'
_computing_structure_refinement 'SHELXL97 (Sheldrick, 2008)'
_computing_structure_solution 'SHELXS97 (Sheldrick, 2008)'
_diffrn_ambient_temperature 113(2)
_diffrn_detector_area_resol_mean 14.22
_diffrn_measured_fraction_theta_full 0.998
_diffrn_measured_fraction_theta_max 0.998
_diffrn_measurement_device_type 'Rigaku Saturn724 CCD'
_diffrn_measurement_method '\w and \f scans'
_diffrn_radiation_monochromator multilayer
_diffrn_radiation_source 'rotating anode'
_diffrn_radiation_type MoK\a
_diffrn_radiation_wavelength 0.71073
_diffrn_reflns_av_R_equivalents 0.0477
_diffrn_reflns_av_sigmaI/netI 0.0311
_diffrn_reflns_limit_h_max 8
_diffrn_reflns_limit_h_min -8
_diffrn_reflns_limit_k_max 7
_diffrn_reflns_limit_k_min -8
_diffrn_reflns_limit_l_max 20
_diffrn_reflns_limit_l_min -20
_diffrn_reflns_number 6611
_diffrn_reflns_theta_full 27.87
_diffrn_reflns_theta_max 27.87
_diffrn_reflns_theta_min 3.28
_diffrn_standards_decay_% 0
_diffrn_standards_interval_count 0
_diffrn_standards_interval_time 0
_diffrn_standards_number 0
_exptl_absorpt_coefficient_mu 0.123
_exptl_absorpt_correction_T_max 0.9830
_exptl_absorpt_correction_T_min 0.9758
_exptl_absorpt_correction_type multi-scan
_exptl_absorpt_process_details '(CrystalClear; Rigaku/MSC, 2005)'
_exptl_crystal_colour Colorless
_exptl_crystal_density_diffrn 1.444
_exptl_crystal_density_method 'not measured'
_exptl_crystal_description Prism
_exptl_crystal_F_000 312
_exptl_crystal_size_max 0.20
_exptl_crystal_size_mid 0.18
_exptl_crystal_size_min 0.14
_refine_diff_density_max 0.228
_refine_diff_density_min -0.261
_refine_ls_extinction_method none
_refine_ls_goodness_of_fit_ref 1.006
_refine_ls_hydrogen_treatment mixed
_refine_ls_matrix_type full
_refine_ls_number_parameters 72
_refine_ls_number_reflns 873
_refine_ls_number_restraints 4
_refine_ls_restrained_S_all 1.006
_refine_ls_R_factor_all 0.0375
_refine_ls_R_factor_gt 0.0323
_refine_ls_shift/su_max 0.003
_refine_ls_shift/su_mean 0.000
_refine_ls_structure_factor_coef Fsqd
_refine_ls_weighting_details 'calc w=1/[\s^2^(Fo^2^)+(0.0616P)^2^] where P=(Fo^2^+2Fc^2^)/3'
_refine_ls_weighting_scheme calc
_refine_ls_wR_factor_gt 0.0871
_refine_ls_wR_factor_ref 0.0899
_reflns_number_gt 727
_reflns_number_total 873
_reflns_threshold_expression I>2\s(I)
_cod_data_source_file hb6806.cif
_cod_data_source_block I
_cod_database_code 2235053
_cod_database_fobs_code 2235053

loop_
_symmetry_equiv_pos_as_xyz
'x, y, z'
'-x+1/2, -y, z+1/2'
'-x, y+1/2, -z'
'x+1/2, -y+1/2, -z+1/2'
'-x, -y, -z'
'x-1/2, y, -z-1/2'
'x, -y-1/2, z'
'-x-1/2, y-1/2, z-1/2'

loop_
_atom_site_type_symbol
_atom_site_label
_atom_site_fract_x
_atom_site_fract_y
_atom_site_fract_z
_atom_site_U_iso_or_equiv
_atom_site_adp_type
_atom_site_calc_flag
_atom_site_refinement_flags
_atom_site_occupancy
_atom_site_symmetry_multiplicity
O O1 0.64561(9) 0.2500 0.35699(4) 0.02165(15) Uani d S 1 2
O O2 0.49415(9) 0.2500 0.65038(4) 0.02269(16) Uani d S 1 2
N N1 0.62148(10) 0.2500 0.50977(4) 0.01766(17) Uani d S 1 2
N N2 0.35229(11) 0.2500 0.43609(4) 0.01895(17) Uani d SD 1 2
N N3 0.29539(11) 0.2500 0.52418(5) 0.01921(18) Uani d S 1 2
C C1 0.54905(11) 0.2500 0.42578(6) 0.0172(2) Uani d S 1 2
C C2 0.46308(12) 0.2500 0.56483(6) 0.0169(2) Uani d S 1 2
C C4 0.82847(13) 0.2500 0.53342(6) 0.0235(2) Uani d S 1 2
H H4A 0.9060 0.1949 0.4847 0.035 Uiso calc PR 0.50 1
H H4B 0.8481 0.1642 0.5854 0.035 Uiso calc PR 0.50 1
H H4C 0.8707 0.3909 0.5461 0.035 Uiso calc PR 0.50 1
C C3 0.31615(14) 0.2500 0.70293(6) 0.0257(2) Uani d S 1 2
H H3D 0.2528 0.1151 0.6990 0.039 Uiso calc PR 0.50 1
H H3E 0.2262 0.3558 0.6811 0.039 Uiso calc PR 0.50 1
H H3C 0.3495 0.2791 0.7641 0.039 Uiso calc PR 0.50 1
O O3 0.04758(10) 0.2500 0.31776(5) 0.0449(2) Uani d SD 1 2
H H2 0.2590(12) 0.2500 0.3942(6) 0.034(3) Uiso d SD 1 2
H H3A 0.0698(13) 0.2500 0.2619(4) 0.047(4) Uiso d SD 1 2
H H3B -0.0752(9) 0.2500 0.3306(6) 0.063(4) Uiso d SD 1 2

loop_
_atom_site_aniso_label
_atom_site_aniso_U_11
_atom_site_aniso_U_22
_atom_site_aniso_U_33
_atom_site_aniso_U_12
_atom_site_aniso_U_13
_atom_site_aniso_U_23
O1 0.0167(3) 0.0331(3) 0.0152(3) 0.000 0.0026(2) 0.000
O2 0.0164(3) 0.0380(4) 0.0136(3) 0.000 0.0014(2) 0.000
N1 0.0116(3) 0.0256(4) 0.0158(3) 0.000 0.0001(3) 0.000
N2 0.0134(3) 0.0301(4) 0.0133(3) 0.000 -0.0005(3) 0.000
N3 0.0152(3) 0.0273(4) 0.0151(3) 0.000 0.0014(3) 0.000
C1 0.0154(4) 0.0183(4) 0.0179(4) 0.000 -0.0004(3) 0.000
C2 0.0149(4) 0.0211(4) 0.0147(4) 0.000 0.0011(3) 0.000
C4 0.0116(4) 0.0377(5) 0.0213(4) 0.000 -0.0012(3) 0.000
C3 0.0212(4) 0.0394(5) 0.0166(4) 0.000 0.0074(3) 0.000
O3 0.0155(3) 0.1026(7) 0.0165(3) 0.000 -0.0008(3) 0.000

loop_
_atom_type_symbol
_atom_type_description
_atom_type_scat_dispersion_real
_atom_type_scat_dispersion_imag
_atom_type_scat_source
C C 0.0033 0.0016 'International Tables Vol C Tables 4.2.6.8 and 6.1.1.4'
H H 0.0000 0.0000 'International Tables Vol C Tables 4.2.6.8 and 6.1.1.4'
N N 0.0061 0.0033 'International Tables Vol C Tables 4.2.6.8 and 6.1.1.4'
O O 0.0106 0.0060 'International Tables Vol C Tables 4.2.6.8 and 6.1.1.4'

loop_
_geom_angle_atom_site_label_1
_geom_angle_atom_site_label_2
_geom_angle_atom_site_label_3
_geom_angle
_geom_angle_publ_flag
C2 O2 C3 114.32(7) n
C2 N1 C1 106.92(8) n
C2 N1 C4 127.68(8) ?
C1 N1 C4 125.41(7) n
C1 N2 N3 112.77(7) n
C1 N2 H2 128.1(6) ?
N3 N2 H2 119.1(6) ?
C2 N3 N2 102.47(7) n
O1 C1 N2 128.74(8) n
O1 C1 N1 126.94(8) ?
N2 C1 N1 104.32(7) n
N3 C2 O2 127.74(8) ?
N3 C2 N1 113.52(9) n
O2 C2 N1 118.75(8) ?
N1 C4 H4A 109.5 ?
N1 C4 H4B 109.5 ?
H4A C4 H4B 109.5 ?
N1 C4 H4C 109.5 ?
H4A C4 H4C 109.5 ?
H4B C4 H4C 109.5 ?
O2 C3 H3D 109.5 ?
O2 C3 H3E 109.5 ?
H3D C3 H3E 109.5 ?
O2 C3 H3C 109.5 ?
H3D C3 H3C 109.5 ?
H3E C3 H3C 109.5 ?
H3A O3 H3B 113.2(8) ?

loop_
_geom_bond_atom_site_label_1
_geom_bond_atom_site_label_2
_geom_bond_distance
_geom_bond_publ_flag
O1 C1 1.2397(12) n
O2 C2 1.3239(13) n
O2 C3 1.4540(13) n
N1 C2 1.3679(12) n
N1 C1 1.3746(13) n
N1 C4 1.4552(14) n
N2 C1 1.3492(13) n
N2 N3 1.4003(12) n
N2 H2 0.901(7) ?
N3 C2 1.2999(12) ?
C4 H4A 0.9800 ?
C4 H4B 0.9800 ?
C4 H4C 0.9800 ?
C3 H3D 0.9800 ?
C3 H3E 0.9800 ?
C3 H3C 0.9800 ?
O3 H3A 0.867(6) ?
O3 H3B 0.859(6) ?

loop_
_geom_hbond_atom_site_label_D
_geom_hbond_atom_site_label_H
_geom_hbond_atom_site_label_A
_geom_hbond_site_symmetry_A
_geom_hbond_distance_DH
_geom_hbond_distance_HA
_geom_hbond_distance_DA
_geom_hbond_angle_DHA
N2 H2 O3 . 0.901(7) 1.854(7) 2.7520(15) 173.9(9)
O3 H3A O1 6_556 0.867(6) 1.887(6) 2.7518(18) 174.2(9)
O3 H3B O1 1_455 0.859(6) 1.944(6) 2.8024(18) 178.8(10)

loop_
_geom_torsion_atom_site_label_1
_geom_torsion_atom_site_label_2
_geom_torsion_atom_site_label_3
_geom_torsion_atom_site_label_4
_geom_torsion
C1 N2 N3 C2 0.0
N3 N2 C1 O1 180.0
N3 N2 C1 N1 0.0
C2 N1 C1 O1 180.0
C4 N1 C1 O1 0.0
C2 N1 C1 N2 0.0
C4 N1 C1 N2 180.0
N2 N3 C2 O2 180.0
N2 N3 C2 N1 0.0
C3 O2 C2 N3 0.0
C3 O2 C2 N1 180.0
C1 N1 C2 N3 0.0
C4 N1 C2 N3 180.0
C1 N1 C2 O2 180.0
C4 N1 C2 O2 0.0
